data_7712257
loop_
_publ_author_name
'Artem'ev, Alexander'
'Doronina, Evgeniya Pavlovna'
'Rakhmanova, Marianna I.'
'Hei, Xiuze'
'Stass, Dmitri V.'
'Tarasova, Olga'
'Bagryanskaya, Irina Yu.'
'Samsonenko, Denis G.'
'Novikov, Alexander S.'
'Nedolya, Nina'
'Li, Jing'

_publ_section_title
;
 A family of CuI-based 1D polymers showing colorful short-lived TADF and
 phosphorescence induced by photo- and X-ray irradiation
;
_journal_name_full 'Dalton Transactions'
_journal_paper_doi 10.1039/D3DT00035D
_journal_year 2023
_chemical_formula_sum 'C6 H7 Cu I N S'
_chemical_formula_weight 315.63
_space_group_crystal_system triclinic
_space_group_IT_number 2
_space_group_name_Hall '-P 1'
_space_group_name_H-M_alt 'P -1'
_atom_sites_solution_hydrogens geom
_atom_sites_solution_primary direct
_atom_sites_solution_secondary difmap
_audit_creation_method SHELXL-2014/7
_audit_update_record
;
2017-11-13 deposited with the CCDC.	2023-01-31 downloaded from the CCDC.
;
_cell_angle_alpha 82.916(2)
_cell_angle_beta 71.120(2)
_cell_angle_gamma 67.334(2)
_cell_formula_units_Z 4
_cell_length_a 8.4448(2)
_cell_length_b 10.1110(2)
_cell_length_c 11.2974(3)
_cell_measurement_reflns_used 7820
_cell_measurement_temperature 130(2)
_cell_measurement_theta_max 30.38
_cell_measurement_theta_min 3.78
_cell_volume 842.24(4)
_computing_cell_refinement 'CrysAlisPro 1.171.38.41 (Rigaku OD, 2015)'
_computing_data_collection 'CrysAlisPro 1.171.38.41 (Rigaku OD, 2015)'
_computing_data_reduction 'CrysAlisPro 1.171.38.41 (Rigaku OD, 2015)'
_computing_molecular_graphics 'ShelXle (H\"ubschle, 2011)'
_computing_publication_material 'CIFTAB-2014 (Sheldrick, 2015)'
_computing_structure_refinement 'SHELXL-2014 (Sheldrick, 2015)'
_computing_structure_solution 'SHELXT-2014 (Sheldrick, 2015)'
_diffrn_ambient_temperature 130(2)
_diffrn_detector 'CCD plate'
_diffrn_detector_area_resol_mean 10.6168
_diffrn_detector_type AtlasS2
_diffrn_measured_fraction_theta_full 0.997
_diffrn_measured_fraction_theta_max 0.921
_diffrn_measurement_device 'four-circle diffractometer'
_diffrn_measurement_device_type 'New Xcalibur, AtlasS2'
_diffrn_measurement_method '\w scans'
_diffrn_radiation_monochromator graphite
_diffrn_radiation_probe x-ray
_diffrn_radiation_source 'fine-focus sealed tube'
_diffrn_radiation_type MoK\a
_diffrn_radiation_wavelength 0.71073
_diffrn_reflns_av_R_equivalents 0.0212
_diffrn_reflns_av_unetI/netI 0.0226
_diffrn_reflns_Laue_measured_fraction_full 0.997
_diffrn_reflns_Laue_measured_fraction_max 0.921
_diffrn_reflns_limit_h_max 11
_diffrn_reflns_limit_h_min -12
_diffrn_reflns_limit_k_max 13
_diffrn_reflns_limit_k_min -14
_diffrn_reflns_limit_l_max 15
_diffrn_reflns_limit_l_min -16
_diffrn_reflns_number 13803
_diffrn_reflns_point_group_measured_fraction_full 0.997
_diffrn_reflns_point_group_measured_fraction_max 0.921
_diffrn_reflns_theta_full 25.500
_diffrn_reflns_theta_max 30.451
_diffrn_reflns_theta_min 3.782
_diffrn_source 'sealed X-ray tube'
_exptl_absorpt_coefficient_mu 6.428
_exptl_absorpt_correction_T_max 1.00000
_exptl_absorpt_correction_T_min 0.68734
_exptl_absorpt_correction_type multi-scan
_exptl_absorpt_process_details
;
CrysAlisPro 1.171.38.41 (Rigaku Oxford Diffraction, 2015)
Empirical absorption correction using spherical harmonics,
implemented in SCALE3 ABSPACK scaling algorithm.
;
_exptl_crystal_colour colorless
_exptl_crystal_density_diffrn 2.489
_exptl_crystal_description block
_exptl_crystal_F_000 592
_exptl_crystal_size_max 0.31
_exptl_crystal_size_mid 0.18
_exptl_crystal_size_min 0.10
_refine_diff_density_max 0.827
_refine_diff_density_min -0.497
_refine_diff_density_rms 0.100
_refine_ls_extinction_method none
_refine_ls_goodness_of_fit_ref 1.097
_refine_ls_hydrogen_treatment constr
_refine_ls_matrix_type full
_refine_ls_number_parameters 183
_refine_ls_number_reflns 4716
_refine_ls_number_restraints 0
_refine_ls_restrained_S_all 1.097
_refine_ls_R_factor_all 0.0210
_refine_ls_R_factor_gt 0.0183
_refine_ls_shift/su_max 0.001
_refine_ls_shift/su_mean 0.000
_refine_ls_structure_factor_coef Fsqd
_refine_ls_weighting_details 'w=1/[\s^2^(Fo^2^)+(0.0142P)^2^+0.3711P] where P=(Fo^2^+2Fc^2^)/3'
_refine_ls_weighting_scheme calc
_refine_ls_wR_factor_gt 0.0389
_refine_ls_wR_factor_ref 0.0398
_reflns_Friedel_coverage 0.000
_reflns_number_gt 4377
_reflns_number_total 4716
_reflns_threshold_expression >2\s(I)
_cod_data_source_file d3dt00035d2.cif
_cod_data_source_block c38
_cod_database_code 7712257
_shelx_shelxl_version_number 2014/7
_shelx_space_group_comment
;
The symmetry employed for this shelxl refinement is uniquely defined
by the following loop, which should always be used as a source of
symmetry information in preference to the above space-group names.
They are only intended as comments.
;
_shelx_estimated_absorpt_t_min 0.241
_shelx_estimated_absorpt_t_max 0.566

loop_
_space_group_symop_operation_xyz
'x, y, z'
'-x, -y, -z'

loop_
_atom_site_label
_atom_site_type_symbol
_atom_site_fract_x
_atom_site_fract_y
_atom_site_fract_z
_atom_site_U_iso_or_equiv
_atom_site_adp_type
_atom_site_occupancy
_atom_site_site_symmetry_order
_atom_site_calc_flag
_atom_site_refinement_flags_posn
_atom_site_refinement_flags_adp
_atom_site_refinement_flags_occupancy
_atom_site_disorder_assembly
_atom_site_disorder_group
Cu1 Cu 0.42451(4) 0.11362(3) 0.11253(3) 0.01526(6) Uani 1 1 d . . . . .
Cu2 Cu 0.11929(4) 0.36774(3) 0.41667(3) 0.01530(6) Uani 1 1 d . . . . .
I1 I 0.33426(2) 0.15618(2) -0.09620(2) 0.01439(4) Uani 1 1 d . . . . .
I2 I -0.23223(2) 0.48338(2) 0.47081(2) 0.01482(4) Uani 1 1 d . . . . .
N1 N 0.5400(2) 0.24920(19) 0.13246(16) 0.0126(3) Uani 1 1 d . . . . .
C11 C 0.7196(3) 0.2057(2) 0.1062(2) 0.0154(4) Uani 1 1 d . . . . .
H11 H 0.7902 0.1083 0.0830 0.018 Uiso 1 1 calc R U . . .
C12 C 0.8073(3) 0.2948(3) 0.1111(2) 0.0186(5) Uani 1 1 d . . . . .
H12 H 0.9346 0.2596 0.0917 0.022 Uiso 1 1 calc R U . . .
C13 C 0.7046(3) 0.4366(3) 0.1449(2) 0.0226(5) Uani 1 1 d . . . . .
H13 H 0.7608 0.5006 0.1490 0.027 Uiso 1 1 calc R U . . .
C14 C 0.5201(3) 0.4842(3) 0.1727(2) 0.0200(5) Uani 1 1 d . . . . .
H14 H 0.4476 0.5811 0.1963 0.024 Uiso 1 1 calc R U . . .
C15 C 0.4414(3) 0.3879(2) 0.16566(19) 0.0139(4) Uani 1 1 d . . . . .
S1 S 0.20773(7) 0.43087(6) 0.20299(5) 0.01393(10) Uani 1 1 d . . . . .
C16 C 0.1183(3) 0.6235(2) 0.2131(2) 0.0196(5) Uani 1 1 d . . . . .
H16A H -0.0107 0.6597 0.2225 0.029 Uiso 1 1 calc R U . . .
H16B H 0.1802 0.6629 0.1368 0.029 Uiso 1 1 calc R U . . .
H16C H 0.1368 0.6526 0.2857 0.029 Uiso 1 1 calc R U . . .
N2 N 0.2189(2) 0.15718(19) 0.46505(16) 0.0116(3) Uani 1 1 d . . . . .
C21 C 0.2697(3) 0.1242(2) 0.56961(19) 0.0142(4) Uani 1 1 d . . . . .
H21 H 0.2723 0.1987 0.6117 0.017 Uiso 1 1 calc R U . . .
C22 C 0.3185(3) -0.0127(2) 0.6189(2) 0.0163(4) Uani 1 1 d . . . . .
H22 H 0.3536 -0.0313 0.6930 0.020 Uiso 1 1 calc R U . . .
C23 C 0.3153(3) -0.1222(2) 0.5582(2) 0.0183(5) Uani 1 1 d . . . . .
H23 H 0.3461 -0.2169 0.5909 0.022 Uiso 1 1 calc R U . . .
C24 C 0.2665(3) -0.0916(2) 0.4495(2) 0.0170(4) Uani 1 1 d . . . . .
H24 H 0.2642 -0.1651 0.4057 0.020 Uiso 1 1 calc R U . . .
C25 C 0.2206(3) 0.0485(2) 0.40508(19) 0.0125(4) Uani 1 1 d . . . . .
S2 S 0.16354(7) 0.10355(6) 0.26483(5) 0.01309(10) Uani 1 1 d . . . . .
C26 C 0.1473(3) -0.0539(2) 0.2195(2) 0.0184(5) Uani 1 1 d . . . . .
H26A H 0.1040 -0.0323 0.1460 0.028 Uiso 1 1 calc R U . . .
H26B H 0.0628 -0.0841 0.2886 0.028 Uiso 1 1 calc R U . . .
H26C H 0.2661 -0.1311 0.1991 0.028 Uiso 1 1 calc R U . . .

loop_
_atom_site_aniso_label
_atom_site_aniso_U_11
_atom_site_aniso_U_22
_atom_site_aniso_U_33
_atom_site_aniso_U_23
_atom_site_aniso_U_13
_atom_site_aniso_U_12
Cu1 0.01708(14) 0.01382(13) 0.01653(13) 0.00061(10) -0.00608(10) -0.00676(11)
Cu2 0.01670(14) 0.01192(13) 0.01765(13) 0.00202(10) -0.00646(11) -0.00520(11)
I1 0.01600(7) 0.01168(7) 0.01400(7) -0.00116(5) -0.00653(5) -0.00154(5)
I2 0.01328(7) 0.01348(7) 0.01877(7) -0.00244(5) -0.00556(5) -0.00472(5)
N1 0.0156(9) 0.0127(9) 0.0093(8) 0.0010(7) -0.0039(7) -0.0050(7)
C11 0.0165(11) 0.0166(11) 0.0125(10) 0.0018(8) -0.0045(8) -0.0059(9)
C12 0.0182(11) 0.0244(12) 0.0157(11) 0.0038(9) -0.0058(9) -0.0111(9)
C13 0.0268(13) 0.0241(12) 0.0239(12) 0.0021(10) -0.0089(10) -0.0164(10)
C14 0.0244(12) 0.0145(11) 0.0231(12) -0.0004(9) -0.0055(9) -0.0103(9)
C15 0.0153(10) 0.0147(10) 0.0111(10) 0.0010(8) -0.0028(8) -0.0060(8)
S1 0.0146(2) 0.0108(2) 0.0148(2) -0.00027(19) -0.0036(2) -0.0035(2)
C16 0.0234(12) 0.0106(10) 0.0195(11) 0.0005(8) -0.0049(9) -0.0020(9)
N2 0.0101(8) 0.0108(8) 0.0119(8) 0.0004(6) -0.0015(6) -0.0035(7)
C21 0.0145(10) 0.0147(10) 0.0120(10) -0.0007(8) -0.0017(8) -0.0055(8)
C22 0.0175(11) 0.0171(11) 0.0128(10) 0.0025(8) -0.0039(8) -0.0060(9)
C23 0.0211(11) 0.0127(10) 0.0174(11) 0.0039(8) -0.0035(9) -0.0054(9)
C24 0.0211(11) 0.0131(10) 0.0170(11) -0.0003(8) -0.0046(9) -0.0073(9)
C25 0.0120(10) 0.0130(10) 0.0113(10) -0.0008(8) -0.0010(8) -0.0051(8)
S2 0.0150(2) 0.0119(2) 0.0135(2) -0.00045(19) -0.00477(19) -0.0056(2)
C26 0.0193(11) 0.0182(11) 0.0205(11) -0.0050(9) -0.0040(9) -0.0099(9)

loop_
_atom_type_symbol
_atom_type_description
_atom_type_scat_dispersion_real
_atom_type_scat_dispersion_imag
_atom_type_scat_source
C C 0.0033 0.0016 'International Tables Vol C Tables 4.2.6.8 and 6.1.1.4'
H H 0.0000 0.0000 'International Tables Vol C Tables 4.2.6.8 and 6.1.1.4'
N N 0.0061 0.0033 'International Tables Vol C Tables 4.2.6.8 and 6.1.1.4'
S S 0.1246 0.1234 'International Tables Vol C Tables 4.2.6.8 and 6.1.1.4'
Cu Cu 0.3201 1.2651 'International Tables Vol C Tables 4.2.6.8 and 6.1.1.4'
I I -0.4742 1.8119 'International Tables Vol C Tables 4.2.6.8 and 6.1.1.4'

loop_
_geom_angle_atom_site_label_1
_geom_angle_atom_site_label_2
_geom_angle_atom_site_label_3
_geom_angle
_geom_angle_site_symmetry_1
_geom_angle_site_symmetry_3
_geom_angle_publ_flag
I1 Cu1 I1 105.328(10) . 2_655 yes
N1 Cu1 I1 108.80(5) . 2_655 yes
N1 Cu1 I1 113.15(5) . . yes
N1 Cu1 S2 120.69(5) . . yes
S2 Cu1 I1 102.851(16) . . yes
S2 Cu1 I1 104.728(17) . 2_655 yes
I2 Cu2 I2 109.323(10) . 2_566 yes
S1 Cu2 I2 100.890(16) . . yes
S1 Cu2 I2 103.816(17) . 2_566 yes
N2 Cu2 I2 108.36(5) . 2_566 yes
N2 Cu2 I2 115.17(5) . . yes
N2 Cu2 S1 118.44(5) . . yes
Cu1 I1 Cu1 74.671(10) . 2_655 yes
Cu2 I2 Cu2 70.677(10) . 2_566 yes
C11 N1 Cu1 120.79(15) . . ?
C11 N1 C15 117.44(18) . . ?
C15 N1 Cu1 121.67(14) . . ?
N1 C11 H11 118.2 . . ?
N1 C11 C12 123.6(2) . . ?
C12 C11 H11 118.2 . . ?
C11 C12 H12 120.9 . . ?
C13 C12 C11 118.3(2) . . ?
C13 C12 H12 120.9 . . ?
C12 C13 H13 120.3 . . ?
C14 C13 C12 119.4(2) . . ?
C14 C13 H13 120.3 . . ?
C13 C14 H14 120.5 . . ?
C13 C14 C15 119.0(2) . . ?
C15 C14 H14 120.5 . . ?
N1 C15 C14 122.2(2) . . ?
N1 C15 S1 113.33(15) . . ?
C14 C15 S1 124.40(17) . . ?
C15 S1 Cu2 104.25(7) . . ?
C15 S1 C16 102.89(11) . . ?
C16 S1 Cu2 101.14(8) . . ?
S1 C16 H16A 109.5 . . ?
S1 C16 H16B 109.5 . . ?
S1 C16 H16C 109.5 . . ?
H16A C16 H16B 109.5 . . ?
H16A C16 H16C 109.5 . . ?
H16B C16 H16C 109.5 . . ?
C21 N2 Cu2 118.75(14) . . ?
C21 N2 C25 117.16(18) . . ?
C25 N2 Cu2 123.75(14) . . ?
N2 C21 H21 118.3 . . ?
N2 C21 C22 123.4(2) . . ?
C22 C21 H21 118.3 . . ?
C21 C22 H22 120.6 . . ?
C21 C22 C23 118.8(2) . . ?
C23 C22 H22 120.6 . . ?
C22 C23 H23 120.5 . . ?
C24 C23 C22 119.0(2) . . ?
C24 C23 H23 120.5 . . ?
C23 C24 H24 120.6 . . ?
C23 C24 C25 118.9(2) . . ?
C25 C24 H24 120.6 . . ?
N2 C25 C24 122.76(19) . . ?
N2 C25 S2 112.86(15) . . ?
C24 C25 S2 124.37(17) . . ?
C25 S2 Cu1 106.46(7) . . ?
C25 S2 C26 102.45(10) . . ?
C26 S2 Cu1 102.30(8) . . ?
S2 C26 H26A 109.5 . . ?
S2 C26 H26B 109.5 . . ?
S2 C26 H26C 109.5 . . ?
H26A C26 H26B 109.5 . . ?
H26A C26 H26C 109.5 . . ?
H26B C26 H26C 109.5 . . ?

loop_
_geom_bond_atom_site_label_1
_geom_bond_atom_site_label_2
_geom_bond_distance
_geom_bond_site_symmetry_2
_geom_bond_publ_flag
Cu1 I1 2.6432(3) . yes
Cu1 I1 2.6877(3) 2_655 yes
Cu1 N1 2.0322(18) . yes
Cu1 S2 2.3460(6) . yes
Cu2 I2 2.6229(3) . yes
Cu2 I2 2.6748(3) 2_566 yes
Cu2 S1 2.3693(6) . yes
Cu2 N2 2.0418(18) . yes
I1 Cu1 2.6877(3) 2_655 ?
I2 Cu2 2.6749(3) 2_566 ?
N1 C11 1.345(3) . ?
N1 C15 1.352(3) . ?
C11 H11 0.9500 . ?
C11 C12 1.384(3) . ?
C12 H12 0.9500 . ?
C12 C13 1.384(3) . ?
C13 H13 0.9500 . ?
C13 C14 1.379(3) . ?
C14 H14 0.9500 . ?
C14 C15 1.395(3) . ?
C15 S1 1.763(2) . ?
S1 C16 1.800(2) . ?
C16 H16A 0.9800 . ?
C16 H16B 0.9800 . ?
C16 H16C 0.9800 . ?
N2 C21 1.346(3) . ?
N2 C25 1.353(3) . ?
C21 H21 0.9500 . ?
C21 C22 1.384(3) . ?
C22 H22 0.9500 . ?
C22 C23 1.386(3) . ?
C23 H23 0.9500 . ?
C23 C24 1.383(3) . ?
C24 H24 0.9500 . ?
C24 C25 1.392(3) . ?
C25 S2 1.767(2) . ?
S2 C26 1.798(2) . ?
C26 H26A 0.9800 . ?
C26 H26B 0.9800 . ?
C26 H26C 0.9800 . ?
